data_4101814
loop_
_publ_author_name
'Upadhyayula S. Raghavender'
Kantharaju
'Subrayashastry Aravinda'
'Narayanaswamy Shamala'
'Padmanabhan Balaram'

_publ_section_title
;
 Hydrophobic Peptide Channels and Encapsulated Water Wires
;
_journal_name_full 'Journal of the American Chemical Society'
_journal_page_first 1075
_journal_page_last 1086
_journal_paper_doi 10.1021/ja9083978
_journal_volume 132
_journal_year 2010
_chemical_formula_sum 'C29 H51 N5 O8.17'
_chemical_formula_weight 600.41
_chemical_name_common Boc-Pro-Aib-D-Val-Aib-D-Val-OMe
_chemical_name_systematic
; 
  t-Butyloxycarbonyl-prolyl-alpha-aminoisobutyryl
-D-valyl-alpha-aminoisobutyryl-D-valyl-methyl ester
;
_space_group_IT_number 169
_symmetry_cell_setting hexagonal
_symmetry_space_group_name_Hall 'P 61'
_symmetry_space_group_name_H-M 'P 61'
_atom_sites_solution_hydrogens geom
_atom_sites_solution_primary direct
_atom_sites_solution_secondary difmap
_audit_creation_method SHELXL-97
_cell_angle_alpha 90.00
_cell_angle_beta 90.00
_cell_angle_gamma 120.00
_cell_formula_units_Z 6
_cell_length_a 24.3645(14)
_cell_length_b 24.3645(14)
_cell_length_c 10.4875(14)
_cell_measurement_temperature 293(2)
_cell_volume 5391.6(8)
_computing_data_collection SMART
_computing_data_reduction SAINT
_computing_structure_refinement 'SHELXL-97 (Sheldrick, 1997)'
_computing_structure_solution 'SHELXS-97 (Sheldrick, 1990)'
_diffrn_ambient_temperature 293(2)
_diffrn_measured_fraction_theta_full 0.998
_diffrn_measured_fraction_theta_max 0.998
_diffrn_measurement_device_type 'BRUKER AXS SMART APEX CCD with Mo source'
_diffrn_measurement_method 'omega scan'
_diffrn_radiation_monochromator graphite
_diffrn_radiation_source 'fine-focus sealed tube'
_diffrn_radiation_type MoK\a
_diffrn_radiation_wavelength 0.71073
_diffrn_reflns_av_R_equivalents 0.1724
_diffrn_reflns_av_sigmaI/netI 0.1279
_diffrn_reflns_limit_h_max 31
_diffrn_reflns_limit_h_min -30
_diffrn_reflns_limit_k_max 21
_diffrn_reflns_limit_k_min -31
_diffrn_reflns_limit_l_max 9
_diffrn_reflns_limit_l_min -13
_diffrn_reflns_number 29308
_diffrn_reflns_theta_full 27.29
_diffrn_reflns_theta_max 27.29
_diffrn_reflns_theta_min 2.17
_exptl_absorpt_coefficient_mu 0.081
_exptl_absorpt_correction_type none
_exptl_crystal_colour 'color less'
_exptl_crystal_density_diffrn 1.110
_exptl_crystal_density_method 'not measured'
_exptl_crystal_description rods
_exptl_crystal_F_000 1952
_exptl_crystal_size_max 0.56
_exptl_crystal_size_mid 0.10
_exptl_crystal_size_min 0.04
_refine_diff_density_max 0.382
_refine_diff_density_min -0.224
_refine_diff_density_rms 0.058
_refine_ls_abs_structure_details 'Flack H D (1983), Acta Cryst. A39, 876-881'
_refine_ls_abs_structure_Flack 10(10)
_refine_ls_extinction_coef 0.0087(19)
_refine_ls_extinction_expression Fc^*^=kFc[1+0.001xFc^2^\l^3^/sin(2\q)]^-1/4^
_refine_ls_extinction_method SHELXL
_refine_ls_goodness_of_fit_ref 0.934
_refine_ls_hydrogen_treatment 'riding over the heavy atom'
_refine_ls_matrix_type full
_refine_ls_number_parameters 389
_refine_ls_number_reflns 4275
_refine_ls_number_restraints 1
_refine_ls_restrained_S_all 0.934
_refine_ls_R_factor_all 0.1936
_refine_ls_R_factor_gt 0.0745
_refine_ls_shift/su_max 0.803
_refine_ls_shift/su_mean 0.038
_refine_ls_structure_factor_coef Fsqd
_refine_ls_weighting_details 'calc w=1/[\s^2^(Fo^2^)+(0.1272P)^2^+0.0000P] where P=(Fo^2^+2Fc^2^)/3'
_refine_ls_weighting_scheme calc
_refine_ls_wR_factor_gt 0.1810
_refine_ls_wR_factor_ref 0.2426
_reflns_number_gt 1772
_reflns_number_total 4275
_reflns_threshold_expression >2sigma(I)
_cod_data_source_file ja9083978_si_007.cif
_cod_data_source_block pudv5a
_cod_database_code 4101814

loop_
_symmetry_equiv_pos_as_xyz
'x, y, z'
'-y, x-y, z+1/3'
'-x+y, -x, z+2/3'
'-x, -y, z+1/2'
'y, -x+y, z+5/6'
'x-y, x, z+1/6'

loop_
_atom_site_label
_atom_site_type_symbol
_atom_site_fract_x
_atom_site_fract_y
_atom_site_fract_z
_atom_site_U_iso_or_equiv
_atom_site_adp_type
_atom_site_occupancy
_atom_site_symmetry_multiplicity
_atom_site_calc_flag
_atom_site_refinement_flags
_atom_site_disorder_assembly
_atom_site_disorder_group
C1 C 0.9300(4) 0.7360(5) -0.4331(8) 0.083(2) Uani 1 1 d . . .
C2 C 0.9460(5) 0.6990(7) -0.3402(11) 0.127(4) Uani 1 1 d . . .
H2A H 0.9281 0.6984 -0.2585 0.190 Uiso 1 1 calc R . .
H2B H 0.9912 0.7186 -0.3325 0.190 Uiso 1 1 calc R . .
H2C H 0.9291 0.6563 -0.3705 0.190 Uiso 1 1 calc R . .
C3 C 0.9455(5) 0.8002(5) -0.3811(13) 0.126(4) Uani 1 1 d . . .
H3A H 0.9267 0.7950 -0.2984 0.188 Uiso 1 1 calc R . .
H3B H 0.9291 0.8195 -0.4377 0.188 Uiso 1 1 calc R . .
H3C H 0.9907 0.8268 -0.3743 0.188 Uiso 1 1 calc R . .
C4 C 0.9584(5) 0.7390(7) -0.5611(12) 0.146(5) Uani 1 1 d . . .
H4A H 0.9487 0.7639 -0.6178 0.219 Uiso 1 1 calc R . .
H4B H 0.9412 0.6970 -0.5948 0.219 Uiso 1 1 calc R . .
H4C H 1.0036 0.7582 -0.5529 0.219 Uiso 1 1 calc R . .
O O 0.8614(2) 0.6991(3) -0.4616(5) 0.0799(16) Uani 1 1 d . . .
C0' C 0.8167(4) 0.6810(4) -0.3707(7) 0.0603(19) Uani 1 1 d . . .
O0 O 0.8256(2) 0.7025(3) -0.2632(5) 0.0711(14) Uani 1 1 d . . .
N1 N 0.7607(3) 0.6376(3) -0.4153(5) 0.0577(15) Uani 1 1 d . . .
C1A C 0.7044(3) 0.6124(3) -0.3361(6) 0.0565(18) Uani 1 1 d . . .
H1A H 0.6929 0.6452 -0.3220 0.068 Uiso 1 1 calc R . .
C1' C 0.7131(3) 0.5885(3) -0.2102(7) 0.0550(18) Uani 1 1 d . . .
O1 O 0.7380(2) 0.5554(2) -0.2012(5) 0.0654(14) Uani 1 1 d . . .
C1B C 0.6539(4) 0.5593(4) -0.4205(8) 0.078(2) Uani 1 1 d . . .
H1B1 H 0.6293 0.5211 -0.3707 0.094 Uiso 1 1 calc R . .
H1B2 H 0.6253 0.5723 -0.4558 0.094 Uiso 1 1 calc R . .
C1G C 0.6856(5) 0.5485(7) -0.5168(13) 0.180(8) Uani 1 1 d . . .
H1G1 H 0.6611 0.5385 -0.5948 0.216 Uiso 1 1 calc R . .
H1G2 H 0.6901 0.5122 -0.4948 0.216 Uiso 1 1 calc R . .
C1D C 0.7493(4) 0.6045(4) -0.5382(8) 0.085(3) Uani 1 1 d . . .
H1D1 H 0.7808 0.5922 -0.5550 0.102 Uiso 1 1 calc R . .
H1D2 H 0.7489 0.6304 -0.6081 0.102 Uiso 1 1 calc R . .
N2 N 0.6902(3) 0.6049(3) -0.1076(5) 0.0540(14) Uani 1 1 d . . .
H2 H 0.6759 0.6304 -0.1197 0.065 Uiso 1 1 calc R . .
C2A C 0.6884(3) 0.5817(3) 0.0224(6) 0.0553(18) Uani 1 1 d . . .
C2' C 0.7539(3) 0.5992(3) 0.0683(6) 0.0469(16) Uani 1 1 d . . .
O2 O 0.7611(2) 0.5701(2) 0.1572(4) 0.0619(13) Uani 1 1 d . . .
C2B C 0.6466(4) 0.5090(4) 0.0275(9) 0.091(3) Uani 1 1 d . . .
H2B1 H 0.6046 0.4968 -0.0012 0.136 Uiso 1 1 calc R . .
H2B2 H 0.6447 0.4947 0.1135 0.136 Uiso 1 1 calc R . .
H2B3 H 0.6643 0.4901 -0.0268 0.136 Uiso 1 1 calc R . .
C2G C 0.6648(4) 0.6149(5) 0.1096(7) 0.095(3) Uani 1 1 d . . .
H2G1 H 0.6229 0.6047 0.0841 0.143 Uiso 1 1 calc R . .
H2G2 H 0.6927 0.6599 0.1042 0.143 Uiso 1 1 calc R . .
H2G3 H 0.6637 0.6012 0.1958 0.143 Uiso 1 1 calc R . .
N3 N 0.8041(3) 0.6495(3) 0.0170(5) 0.0529(14) Uani 1 1 d . . .
H3 H 0.7979 0.6698 -0.0431 0.063 Uiso 1 1 calc R . .
C3A C 0.8692(3) 0.6715(3) 0.0589(8) 0.0608(19) Uani 1 1 d . . .
H3A1 H 0.8685 0.6704 0.1524 0.073 Uiso 1 1 calc R . .
C3' C 0.8941(3) 0.6288(3) 0.0154(6) 0.0545(17) Uani 1 1 d . . .
O3 O 0.9461(2) 0.6377(2) 0.0533(5) 0.0724(15) Uani 1 1 d . . .
C3B C 0.9114(5) 0.7444(4) 0.0179(12) 0.108(4) Uani 1 1 d . . .
H3B1 H 0.9027 0.7482 -0.0719 0.129 Uiso 1 1 calc R . .
C3G C 0.8871(5) 0.7818(5) 0.1002(16) 0.155(6) Uani 1 1 d . . .
H3G1 H 0.8422 0.7636 0.0883 0.232 Uiso 1 1 calc R . .
H3G2 H 0.9083 0.8254 0.0740 0.232 Uiso 1 1 calc R . .
H3G3 H 0.8958 0.7793 0.1886 0.232 Uiso 1 1 calc R . .
C3D C 0.9784(5) 0.7718(5) 0.0329(16) 0.147(5) Uani 1 1 d . . .
H3D1 H 0.9929 0.7488 -0.0180 0.221 Uiso 1 1 calc R . .
H3D2 H 0.9880 0.7698 0.1209 0.221 Uiso 1 1 calc R . .
H3D3 H 0.9993 0.8153 0.0059 0.221 Uiso 1 1 calc R . .
N4 N 0.8554(2) 0.5785(2) -0.0563(5) 0.0503(13) Uani 1 1 d . . .
H4 H 0.8233 0.5780 -0.0917 0.060 Uiso 1 1 calc R . .
C4A C 0.8647(4) 0.5241(3) -0.0777(7) 0.0574(18) Uani 1 1 d . . .
C4' C 0.8689(4) 0.4954(4) 0.0502(7) 0.0629(19) Uani 1 1 d . . .
O4 O 0.8973(3) 0.4661(3) 0.0587(6) 0.096(2) Uani 1 1 d . . .
C4B C 0.9253(4) 0.5430(4) -0.1558(8) 0.085(3) Uani 1 1 d . . .
H4B1 H 0.9227 0.5605 -0.2361 0.128 Uiso 1 1 calc R . .
H4B2 H 0.9293 0.5063 -0.1704 0.128 Uiso 1 1 calc R . .
H4B3 H 0.9616 0.5741 -0.1095 0.128 Uiso 1 1 calc R . .
C4G C 0.8058(4) 0.4731(4) -0.1488(9) 0.084(2) Uani 1 1 d . . .
H4G1 H 0.8020 0.4897 -0.2293 0.125 Uiso 1 1 calc R . .
H4G2 H 0.7686 0.4614 -0.0985 0.125 Uiso 1 1 calc R . .
H4G3 H 0.8100 0.4365 -0.1629 0.125 Uiso 1 1 calc R . .
N5 N 0.8341(3) 0.4982(3) 0.1475(5) 0.0599(15) Uani 1 1 d . . .
H5 H 0.8133 0.5178 0.1370 0.072 Uiso 1 1 calc R . .
C5A C 0.8312(3) 0.4688(3) 0.2692(6) 0.0609(19) Uani 1 1 d . . .
H5A H 0.8323 0.4297 0.2544 0.073 Uiso 1 1 calc R . .
C5' C 0.8865(3) 0.5122(4) 0.3526(7) 0.0620(19) Uani 1 1 d . . .
O5 O 0.9017(3) 0.5656(3) 0.3755(7) 0.097(2) Uani 1 1 d . . .
C5B C 0.7684(4) 0.4521(4) 0.3407(7) 0.082(2) Uani 1 1 d . . .
H5B H 0.7680 0.4917 0.3535 0.098 Uiso 1 1 calc R . .
C5G C 0.7114(5) 0.4092(5) 0.2647(12) 0.129(4) Uani 1 1 d . . .
H5G1 H 0.6740 0.4012 0.3106 0.194 Uiso 1 1 calc R . .
H5G2 H 0.7106 0.3699 0.2500 0.194 Uiso 1 1 calc R . .
H5G3 H 0.7128 0.4288 0.1845 0.194 Uiso 1 1 calc R . .
C5D C 0.7671(5) 0.4249(8) 0.4710(11) 0.164(6) Uani 1 1 d . . .
H5D1 H 0.8044 0.4538 0.5176 0.246 Uiso 1 1 calc R . .
H5D2 H 0.7658 0.3850 0.4616 0.246 Uiso 1 1 calc R . .
H5D3 H 0.7301 0.4185 0.5165 0.246 Uiso 1 1 calc R . .
O1M O 0.9150(3) 0.4826(3) 0.4018(5) 0.0820(16) Uani 1 1 d . . .
C1M C 0.9669(4) 0.5181(5) 0.4902(9) 0.102(3) Uani 1 1 d . . .
H1M1 H 0.9835 0.4918 0.5189 0.153 Uiso 1 1 calc R . .
H1M2 H 0.9517 0.5311 0.5621 0.153 Uiso 1 1 calc R . .
H1M3 H 0.9998 0.5549 0.4481 0.153 Uiso 1 1 calc R . .
O1W O 0.999(4) 1.000(4) -0.300(7) 0.23(3) Uani 0.17 1 d P . .

loop_
_atom_site_aniso_label
_atom_site_aniso_U_11
_atom_site_aniso_U_22
_atom_site_aniso_U_33
_atom_site_aniso_U_23
_atom_site_aniso_U_13
_atom_site_aniso_U_12
C1 0.064(5) 0.091(7) 0.084(6) 0.016(5) 0.004(5) 0.030(5)
C2 0.094(7) 0.199(13) 0.102(8) 0.041(8) 0.023(6) 0.084(8)
C3 0.096(8) 0.091(8) 0.160(11) 0.016(8) -0.001(8) 0.024(6)
C4 0.100(8) 0.192(13) 0.111(8) 0.030(8) 0.057(7) 0.046(8)
O 0.062(3) 0.102(4) 0.063(3) 0.001(3) 0.001(3) 0.031(3)
C0' 0.055(5) 0.074(5) 0.050(4) 0.003(4) 0.006(4) 0.031(4)
O0 0.060(3) 0.083(4) 0.059(3) -0.018(3) -0.003(2) 0.028(3)
N1 0.054(4) 0.071(4) 0.044(3) -0.012(3) -0.001(3) 0.029(3)
C1A 0.060(5) 0.066(5) 0.051(4) -0.005(3) -0.004(3) 0.037(4)
C1' 0.041(4) 0.052(4) 0.065(5) 0.001(3) -0.001(3) 0.019(4)
O1 0.069(3) 0.072(3) 0.073(3) -0.006(2) -0.009(2) 0.048(3)
C1B 0.058(5) 0.100(6) 0.063(5) -0.025(5) -0.014(4) 0.028(5)
C1G 0.088(8) 0.201(14) 0.140(11) -0.112(11) 0.024(8) -0.011(9)
C1D 0.091(7) 0.100(7) 0.059(5) -0.027(5) -0.006(4) 0.044(6)
N2 0.061(4) 0.065(4) 0.049(3) 0.006(3) 0.005(3) 0.042(3)
C2A 0.050(4) 0.075(5) 0.053(4) 0.008(4) 0.000(3) 0.040(4)
C2' 0.049(4) 0.054(4) 0.039(4) -0.002(3) 0.007(3) 0.027(4)
O2 0.064(3) 0.080(3) 0.050(3) 0.008(3) 0.003(2) 0.042(3)
C2B 0.048(5) 0.085(6) 0.105(7) 0.034(5) -0.009(4) 0.008(4)
C2G 0.107(7) 0.178(10) 0.050(5) 0.021(5) 0.024(4) 0.108(7)
N3 0.057(4) 0.053(3) 0.056(3) 0.003(3) 0.002(3) 0.033(3)
C3A 0.042(4) 0.060(5) 0.074(5) -0.019(4) -0.006(3) 0.020(4)
C3' 0.048(4) 0.061(5) 0.045(4) 0.008(3) 0.004(3) 0.021(4)
O3 0.052(3) 0.076(3) 0.094(4) 0.005(3) -0.011(3) 0.035(3)
C3B 0.083(7) 0.075(6) 0.167(10) -0.062(7) -0.042(7) 0.041(6)
C3G 0.121(9) 0.101(8) 0.256(17) -0.083(10) -0.010(10) 0.066(7)
C3D 0.105(9) 0.079(7) 0.208(14) 0.010(8) -0.005(10) 0.009(6)
N4 0.049(3) 0.057(3) 0.048(3) 0.005(3) 0.003(3) 0.029(3)
C4A 0.067(5) 0.063(5) 0.057(4) 0.001(4) 0.007(4) 0.044(4)
C4' 0.057(5) 0.071(5) 0.068(5) 0.013(4) 0.008(4) 0.038(4)
O4 0.098(4) 0.121(5) 0.111(5) 0.038(4) 0.031(4) 0.087(4)
C4B 0.105(7) 0.093(6) 0.084(6) 0.019(5) 0.037(5) 0.070(6)
C4G 0.097(6) 0.067(5) 0.097(6) -0.022(5) -0.022(5) 0.048(5)
N5 0.061(4) 0.070(4) 0.060(4) 0.015(3) 0.011(3) 0.042(3)
C5A 0.072(5) 0.061(5) 0.057(4) 0.013(4) 0.006(4) 0.039(4)
C5' 0.060(5) 0.063(5) 0.062(5) 0.008(4) 0.006(4) 0.030(4)
O5 0.106(5) 0.059(4) 0.117(5) -0.007(4) -0.019(4) 0.033(3)
C5B 0.069(5) 0.096(6) 0.064(5) 0.012(5) 0.006(4) 0.030(5)
C5G 0.087(7) 0.119(9) 0.129(9) 0.018(7) -0.031(7) 0.013(7)
C5D 0.089(8) 0.244(16) 0.097(8) 0.067(9) 0.013(6) 0.037(9)
O1M 0.091(4) 0.101(4) 0.075(4) 0.006(3) -0.012(3) 0.064(4)
C1M 0.079(6) 0.127(8) 0.086(6) 0.006(6) -0.008(5) 0.042(6)
O1W 0.23(7) 0.20(6) 0.22(6) -0.11(5) 0.05(7) 0.08(6)

loop_
_atom_type_symbol
_atom_type_description
_atom_type_scat_dispersion_real
_atom_type_scat_dispersion_imag
_atom_type_scat_source
C C 0.0033 0.0000 'International Tables Vol C Tables 4.2.6.8 and 6.1.1.4'
H H 0.0000 0.0000 'International Tables Vol C Tables 4.2.6.8 and 6.1.1.4'
N N 0.0061 0.0000 'International Tables Vol C Tables 4.2.6.8 and 6.1.1.4'
O O 0.0106 0.0000 'International Tables Vol C Tables 4.2.6.8 and 6.1.1.4'

loop_
_geom_angle_atom_site_label_1
_geom_angle_atom_site_label_2
_geom_angle_atom_site_label_3
_geom_angle
_geom_angle_site_symmetry_1
_geom_angle_site_symmetry_3
_geom_angle_publ_flag
O C1 C4 101.7(8) . . ?
O C1 C2 108.6(7) . . ?
C4 C1 C2 111.0(9) . . ?
O C1 C3 108.8(7) . . ?
C4 C1 C3 113.7(9) . . ?
C2 C1 C3 112.3(9) . . ?
C0' O C1 122.6(6) . . ?
O0 C0' N1 124.1(7) . . ?
O0 C0' O 125.2(7) . . ?
N1 C0' O 110.7(7) . . ?
C0' N1 C1A 120.9(6) . . ?
C0' N1 C1D 125.6(6) . . ?
C1A N1 C1D 113.0(6) . . ?
N1 C1A C1' 112.4(6) . . ?
N1 C1A C1B 102.4(6) . . ?
C1' C1A C1B 112.8(6) . . ?
O1 C1' N2 122.7(6) . . ?
O1 C1' C1A 122.2(6) . . ?
N2 C1' C1A 115.1(6) . . ?
C1G C1B C1A 107.0(7) . . ?
C1B C1G C1D 111.3(9) . . ?
N1 C1D C1G 101.2(7) . . ?
C1' N2 C2A 124.0(5) . . ?
N2 C2A C2' 111.3(5) . . ?
N2 C2A C2G 107.6(5) . . ?
C2' C2A C2G 106.8(6) . . ?
N2 C2A C2B 110.4(6) . . ?
C2' C2A C2B 108.1(6) . . ?
C2G C2A C2B 112.6(7) . . ?
O2 C2' N3 120.1(6) . . ?
O2 C2' C2A 120.8(6) . . ?
N3 C2' C2A 119.0(6) . . ?
C2' N3 C3A 122.8(6) . . ?
N3 C3A C3' 113.1(5) . . ?
N3 C3A C3B 107.6(6) . . ?
C3' C3A C3B 115.1(6) . . ?
O3 C3' N4 122.1(7) . . ?
O3 C3' C3A 120.6(6) . . ?
N4 C3' C3A 117.1(6) . . ?
C3D C3B C3G 110.0(9) . . ?
C3D C3B C3A 116.0(8) . . ?
C3G C3B C3A 106.0(9) . . ?
C3' N4 C4A 123.6(6) . . ?
N4 C4A C4' 110.6(5) . . ?
N4 C4A C4B 111.6(6) . . ?
C4' C4A C4B 109.1(6) . . ?
N4 C4A C4G 107.3(6) . . ?
C4' C4A C4G 107.6(6) . . ?
C4B C4A C4G 110.5(6) . . ?
O4 C4' N5 121.8(7) . . ?
O4 C4' C4A 121.0(7) . . ?
N5 C4' C4A 116.8(6) . . ?
C4' N5 C5A 121.3(6) . . ?
N5 C5A C5' 111.0(6) . . ?
N5 C5A C5B 110.6(6) . . ?
C5' C5A C5B 108.7(6) . . ?
O5 C5' O1M 123.8(7) . . ?
O5 C5' C5A 124.4(7) . . ?
O1M C5' C5A 111.8(7) . . ?
C5G C5B C5A 112.0(8) . . ?
C5G C5B C5D 111.6(8) . . ?
C5A C5B C5D 110.6(8) . . ?
C5' O1M C1M 117.3(7) . . ?
O1W O1W O1W 179(3) 5_564 6_655 ?

loop_
_geom_bond_atom_site_label_1
_geom_bond_atom_site_label_2
_geom_bond_distance
_geom_bond_site_symmetry_2
_geom_bond_publ_flag
C1 O 1.480(10) . ?
C1 C4 1.495(13) . ?
C1 C2 1.506(13) . ?
C1 C3 1.515(14) . ?
O C0' 1.344(8) . ?
C0' O0 1.215(9) . ?
C0' N1 1.327(9) . ?
N1 C1A 1.451(9) . ?
N1 C1D 1.471(9) . ?
C1A C1' 1.501(10) . ?
C1A C1B 1.542(10) . ?
C1' O1 1.233(8) . ?
C1' N2 1.360(9) . ?
C1B C1G 1.376(13) . ?
C1G C1D 1.485(14) . ?
N2 C2A 1.468(8) . ?
C2A C2' 1.510(9) . ?
C2A C2G 1.512(10) . ?
C2A C2B 1.542(11) . ?
C2' O2 1.237(7) . ?
C2' N3 1.337(8) . ?
N3 C3A 1.464(8) . ?
C3A C3' 1.514(10) . ?
C3A C3B 1.605(12) . ?
C3' O3 1.239(8) . ?
C3' N4 1.342(8) . ?
C3B C3D 1.430(14) . ?
C3B C3G 1.572(14) . ?
N4 C4A 1.470(8) . ?
C4A C4' 1.539(10) . ?
C4A C4B 1.543(10) . ?
C4A C4G 1.542(11) . ?
C4' O4 1.221(8) . ?
C4' N5 1.350(9) . ?
N5 C5A 1.447(8) . ?
C5A C5' 1.509(10) . ?
C5A C5B 1.563(10) . ?
C5' O5 1.186(9) . ?
C5' O1M 1.328(9) . ?
C5B C5G 1.484(12) . ?
C5B C5D 1.512(13) . ?
O1M C1M 1.455(10) . ?
O1W O1W 1.7481(16) 5_564 ?
O1W O1W 1.7481(15) 6_655 ?

loop_
_geom_torsion_atom_site_label_1
_geom_torsion_atom_site_label_2
_geom_torsion_atom_site_label_3
_geom_torsion_atom_site_label_4
_geom_torsion
_geom_torsion_site_symmetry_1
_geom_torsion_site_symmetry_2
_geom_torsion_site_symmetry_3
_geom_torsion_site_symmetry_4
_geom_torsion_publ_flag
C4 C1 O C0' 175.6(9) . . . . ?
C2 C1 O C0' 58.5(10) . . . . ?
C3 C1 O C0' -64.1(10) . . . . ?
C1 O C0' O0 15.6(12) . . . . ?
C1 O C0' N1 -166.3(7) . . . . ?
O0 C0' N1 C1A 0.5(11) . . . . ?
O C0' N1 C1A -177.7(6) . . . . ?
O0 C0' N1 C1D -171.6(8) . . . . ?
O C0' N1 C1D 10.3(10) . . . . ?
C0' N1 C1A C1' -52.3(8) . . . . ?
C1D N1 C1A C1' 120.7(7) . . . . ?
C0' N1 C1A C1B -173.7(7) . . . . ?
C1D N1 C1A C1B -0.7(8) . . . . ?
N1 C1A C1' O1 -45.0(9) . . . . ?
C1B C1A C1' O1 70.2(9) . . . . ?
N1 C1A C1' N2 136.4(6) . . . . ?
C1B C1A C1' N2 -108.4(7) . . . . ?
N1 C1A C1B C1G 14.2(12) . . . . ?
C1' C1A C1B C1G -106.8(11) . . . . ?
C1A C1B C1G C1D -23.1(16) . . . . ?
C0' N1 C1D C1G 160.8(10) . . . . ?
C1A N1 C1D C1G -11.8(11) . . . . ?
C1B C1G C1D N1 21.6(15) . . . . ?
O1 C1' N2 C2A -4.5(10) . . . . ?
C1A C1' N2 C2A 174.1(6) . . . . ?
C1' N2 C2A C2' 58.9(8) . . . . ?
C1' N2 C2A C2G 175.5(7) . . . . ?
C1' N2 C2A C2B -61.2(8) . . . . ?
N2 C2A C2' O2 -159.5(6) . . . . ?
C2G C2A C2' O2 83.4(8) . . . . ?
C2B C2A C2' O2 -38.0(8) . . . . ?
N2 C2A C2' N3 25.0(8) . . . . ?
C2G C2A C2' N3 -92.2(7) . . . . ?
C2B C2A C2' N3 146.4(6) . . . . ?
O2 C2' N3 C3A 2.0(9) . . . . ?
C2A C2' N3 C3A 177.5(6) . . . . ?
C2' N3 C3A C3' 73.2(8) . . . . ?
C2' N3 C3A C3B -158.5(7) . . . . ?
N3 C3A C3' O3 -173.1(6) . . . . ?
C3B C3A C3' O3 62.7(9) . . . . ?
N3 C3A C3' N4 1.4(9) . . . . ?
C3B C3A C3' N4 -122.8(7) . . . . ?
N3 C3A C3B C3D -170.7(11) . . . . ?
C3' C3A C3B C3D -43.7(13) . . . . ?
N3 C3A C3B C3G 66.8(9) . . . . ?
C3' C3A C3B C3G -166.1(8) . . . . ?
O3 C3' N4 C4A 11.2(9) . . . . ?
C3A C3' N4 C4A -163.2(6) . . . . ?
C3' N4 C4A C4' 55.3(8) . . . . ?
C3' N4 C4A C4B -66.4(8) . . . . ?
C3' N4 C4A C4G 172.4(6) . . . . ?
N4 C4A C4' O4 -154.5(7) . . . . ?
C4B C4A C4' O4 -31.4(10) . . . . ?
C4G C4A C4' O4 88.6(9) . . . . ?
N4 C4A C4' N5 32.7(9) . . . . ?
C4B C4A C4' N5 155.8(7) . . . . ?
C4G C4A C4' N5 -84.2(8) . . . . ?
O4 C4' N5 C5A 2.9(12) . . . . ?
C4A C4' N5 C5A 175.7(6) . . . . ?
C4' N5 C5A C5' 84.5(8) . . . . ?
C4' N5 C5A C5B -154.8(7) . . . . ?
N5 C5A C5' O5 51.6(10) . . . . ?
C5B C5A C5' O5 -70.2(9) . . . . ?
N5 C5A C5' O1M -130.9(6) . . . . ?
C5B C5A C5' O1M 107.3(7) . . . . ?
N5 C5A C5B C5G 58.0(9) . . . . ?
C5' C5A C5B C5G -179.9(8) . . . . ?
N5 C5A C5B C5D -176.7(9) . . . . ?
C5' C5A C5B C5D -54.6(11) . . . . ?
O5 C5' O1M C1M 1.1(11) . . . . ?
C5A C5' O1M C1M -176.5(6) . . . . ?
